data_1518616
loop_
_publ_author_name
'Quan, Xue-Jing'
'Ren, Zhi-Hui'
'Wang, Yao-Yu'
'Guan, Zheng-Hui'

_publ_section_title
;
 Correction to p-Toluenesulfonic Acid Mediated 1,3-Dipolar Cycloaddition
 of Nitroolefins with NaN3 for Synthesis of 4-Aryl-NH-1,2,3-triazoles.
;
_journal_issue 2
_journal_name_full 'Organic letters'
_journal_page_first 393
_journal_paper_doi 10.1021/ol503621y
_journal_volume 17
_journal_year 2015
_chemical_formula_sum 'C15 H13 N3'
_chemical_formula_weight 235.28
_chemical_name_systematic
; 
 ? 
;
_space_group_IT_number 15
_symmetry_cell_setting monoclinic
_symmetry_space_group_name_Hall '-C 2yc'
_symmetry_space_group_name_H-M 'C 1 2/c 1'
_atom_sites_solution_hydrogens geom
_atom_sites_solution_primary direct
_atom_sites_solution_secondary difmap
_audit_creation_method SHELXL-97
_cell_angle_alpha 90.00
_cell_angle_beta 100.868(3)
_cell_angle_gamma 90.00
_cell_formula_units_Z 8
_cell_length_a 17.719(4)
_cell_length_b 6.4750(14)
_cell_length_c 22.501(5)
_cell_measurement_reflns_used 2614
_cell_measurement_temperature 296(2)
_cell_measurement_theta_max 26.37
_cell_measurement_theta_min 2.34
_cell_volume 2535.2(10)
_computing_cell_refinement 'Bruker SAINT'
_computing_data_collection 'Bruker APEX2'
_computing_data_reduction 'Bruker SAINT'
_computing_molecular_graphics 'Bruker SHELXTL'
_computing_publication_material 'Bruker SHELXTL'
_computing_structure_refinement 'SHELXL-97 (Sheldrick, 2008)'
_computing_structure_solution 'SHELXS-97 (Sheldrick, 2008)'
_diffrn_ambient_temperature 296(2)
_diffrn_measured_fraction_theta_full 0.999
_diffrn_measured_fraction_theta_max 0.999
_diffrn_measurement_device_type 'Bruker APEX-II CCD'
_diffrn_measurement_method '\f and \w scans'
_diffrn_radiation_monochromator graphite
_diffrn_radiation_source 'fine-focus sealed tube'
_diffrn_radiation_type MoK\a
_diffrn_radiation_wavelength 0.71073
_diffrn_reflns_av_R_equivalents 0.0256
_diffrn_reflns_av_sigmaI/netI 0.0312
_diffrn_reflns_limit_h_max 20
_diffrn_reflns_limit_h_min -20
_diffrn_reflns_limit_k_max 7
_diffrn_reflns_limit_k_min -7
_diffrn_reflns_limit_l_max 26
_diffrn_reflns_limit_l_min -14
_diffrn_reflns_number 5973
_diffrn_reflns_theta_full 25.10
_diffrn_reflns_theta_max 25.10
_diffrn_reflns_theta_min 1.84
_exptl_absorpt_coefficient_mu 0.076
_exptl_absorpt_correction_T_max 0.9804
_exptl_absorpt_correction_T_min 0.9714
_exptl_absorpt_correction_type none
_exptl_crystal_density_diffrn 1.233
_exptl_crystal_density_method 'not measured'
_exptl_crystal_description block
_exptl_crystal_F_000 992
_exptl_crystal_size_max 0.39
_exptl_crystal_size_mid 0.31
_exptl_crystal_size_min 0.26
_refine_diff_density_max 0.129
_refine_diff_density_min -0.143
_refine_diff_density_rms 0.028
_refine_ls_extinction_coef 0.045(2)
_refine_ls_extinction_expression Fc^*^=kFc[1+0.001xFc^2^\l^3^/sin(2\q)]^-1/4^
_refine_ls_extinction_method SHELXL
_refine_ls_goodness_of_fit_ref 1.087
_refine_ls_hydrogen_treatment mixed
_refine_ls_matrix_type full
_refine_ls_number_parameters 164
_refine_ls_number_reflns 2249
_refine_ls_number_restraints 0
_refine_ls_restrained_S_all 1.087
_refine_ls_R_factor_all 0.0471
_refine_ls_R_factor_gt 0.0385
_refine_ls_shift/su_max 0.000
_refine_ls_shift/su_mean 0.000
_refine_ls_structure_factor_coef Fsqd
_refine_ls_weighting_details 'calc w=1/[\s^2^(Fo^2^)+(0.0555P)^2^+0.7513P] where P=(Fo^2^+2Fc^2^)/3'
_refine_ls_weighting_scheme calc
_refine_ls_wR_factor_gt 0.1088
_refine_ls_wR_factor_ref 0.1157
_reflns_number_gt 1867
_reflns_number_total 2249
_reflns_threshold_expression >2sigma(I)
_cod_data_source_file ol503621y_si_002.cif
_cod_data_source_block xb8038_0m
_cod_depositor_comments
;
The following automatic conversions were performed:

'_symmetry_cell_setting' value 'Monoclinic' changed to 'monoclinic'
according to
/usr/data/users/saulius/automatic-downloads/current/ACS/lib/dictionaries/cif_core.dic
dictionary named 'cif_core.dic' version 2.4.2 from 2011-04-26.

Automatic conversion script
Id: cif_fix_values 3008 2015-01-20 13:52:24Z robertas 
;
_cod_original_cell_volume 2535.3(9)
_cod_original_sg_symbol_H-M C2/c
_cod_database_code 1518616

loop_
_symmetry_equiv_pos_as_xyz
'x, y, z'
'-x, y, -z+1/2'
'x+1/2, y+1/2, z'
'-x+1/2, y+1/2, -z+1/2'
'-x, -y, -z'
'x, -y, z-1/2'
'-x+1/2, -y+1/2, -z'
'x+1/2, -y+1/2, z-1/2'

loop_
_atom_site_label
_atom_site_type_symbol
_atom_site_fract_x
_atom_site_fract_y
_atom_site_fract_z
_atom_site_U_iso_or_equiv
_atom_site_adp_type
_atom_site_occupancy
_atom_site_symmetry_multiplicity
_atom_site_calc_flag
_atom_site_refinement_flags
N1 N 0.16158(7) 0.72122(18) 0.06874(5) 0.0459(3) Uani 1 1 d .
N2 N 0.19127(8) 0.8967(2) 0.05055(7) 0.0624(4) Uani 1 1 d .
N3 N 0.13859(9) 1.0395(2) 0.04762(8) 0.0730(5) Uani 1 1 d .
C1 C 0.30644(10) 0.3309(3) 0.14063(8) 0.0664(5) Uani 1 1 d .
H1 H 0.3037 0.2372 0.1090 0.080 Uiso 1 1 calc R
C2 C 0.35651(12) 0.2951(3) 0.19418(10) 0.0832(6) Uani 1 1 d .
H2 H 0.3880 0.1791 0.1982 0.100 Uiso 1 1 calc R
C3 C 0.36022(11) 0.4291(3) 0.24158(9) 0.0750(6) Uani 1 1 d .
H3 H 0.3940 0.4044 0.2778 0.090 Uiso 1 1 calc R
C4 C 0.31418(10) 0.5987(3) 0.23525(8) 0.0694(5) Uani 1 1 d .
H4 H 0.3160 0.6892 0.2676 0.083 Uiso 1 1 calc R
C5 C 0.26467(8) 0.6379(3) 0.18114(7) 0.0574(4) Uani 1 1 d .
H5 H 0.2341 0.7558 0.1771 0.069 Uiso 1 1 calc R
C6 C 0.26033(7) 0.5036(2) 0.13325(7) 0.0458(4) Uani 1 1 d .
C7 C 0.20719(8) 0.5346(2) 0.07315(7) 0.0466(4) Uani 1 1 d .
H7A H 0.2377 0.5367 0.0416 0.056 Uiso 1 1 calc R
H7B H 0.1728 0.4170 0.0656 0.056 Uiso 1 1 calc R
C8 C 0.07607(10) 0.9554(3) 0.06358(8) 0.0622(5) Uani 1 1 d .
H8 H 0.0307 1.0259 0.0650 0.075 Uiso 1 1 calc R
C9 C 0.08872(8) 0.7520(2) 0.07745(6) 0.0450(4) Uani 1 1 d .
C10 C 0.03875(7) 0.5944(2) 0.09664(6) 0.0439(4) Uani 1 1 d .
C11 C 0.06291(8) 0.4718(3) 0.14690(7) 0.0546(4) Uani 1 1 d .
H11 H 0.1127 0.4860 0.1688 0.066 Uiso 1 1 calc R
C12 C 0.01428(9) 0.3290(3) 0.16486(8) 0.0653(5) Uani 1 1 d .
H12 H 0.0311 0.2485 0.1990 0.078 Uiso 1 1 calc R
C13 C -0.05915(9) 0.3050(3) 0.13239(9) 0.0667(5) Uani 1 1 d .
H13 H -0.0917 0.2066 0.1441 0.080 Uiso 1 1 calc R
C14 C -0.08405(9) 0.4265(3) 0.08290(8) 0.0654(5) Uani 1 1 d .
H14 H -0.1339 0.4112 0.0612 0.078 Uiso 1 1 calc R
C15 C -0.03611(8) 0.5711(3) 0.06495(7) 0.0553(4) Uani 1 1 d .
H15 H -0.0539 0.6538 0.0314 0.066 Uiso 1 1 calc R

loop_
_atom_site_aniso_label
_atom_site_aniso_U_11
_atom_site_aniso_U_22
_atom_site_aniso_U_33
_atom_site_aniso_U_23
_atom_site_aniso_U_13
_atom_site_aniso_U_12
N1 0.0448(7) 0.0402(7) 0.0536(7) -0.0001(5) 0.0119(5) -0.0093(5)
N2 0.0661(9) 0.0490(8) 0.0745(10) 0.0036(7) 0.0195(7) -0.0180(7)
N3 0.0817(11) 0.0453(8) 0.0916(12) 0.0068(7) 0.0150(9) -0.0084(8)
C1 0.0713(11) 0.0560(10) 0.0688(11) -0.0056(8) 0.0053(9) 0.0057(9)
C2 0.0844(14) 0.0676(12) 0.0897(15) 0.0082(11) -0.0032(11) 0.0097(10)
C3 0.0690(12) 0.0870(14) 0.0638(12) 0.0137(10) -0.0009(9) -0.0145(11)
C4 0.0574(10) 0.0943(14) 0.0568(10) -0.0170(9) 0.0120(8) -0.0168(10)
C5 0.0409(8) 0.0692(11) 0.0630(10) -0.0137(8) 0.0120(7) -0.0046(7)
C6 0.0368(7) 0.0500(9) 0.0536(9) -0.0030(7) 0.0159(6) -0.0098(6)
C7 0.0425(7) 0.0462(8) 0.0536(9) -0.0060(6) 0.0152(6) -0.0058(6)
C8 0.0623(10) 0.0490(10) 0.0740(12) 0.0014(8) 0.0097(8) 0.0045(8)
C9 0.0425(8) 0.0457(8) 0.0459(8) -0.0024(6) 0.0061(6) -0.0021(6)
C10 0.0379(7) 0.0497(8) 0.0454(8) -0.0037(6) 0.0109(6) 0.0004(6)
C11 0.0369(7) 0.0683(10) 0.0580(10) 0.0092(8) 0.0074(7) -0.0033(7)
C12 0.0510(9) 0.0774(12) 0.0713(11) 0.0207(9) 0.0208(8) -0.0002(8)
C13 0.0481(9) 0.0799(12) 0.0780(12) 0.0022(10) 0.0272(8) -0.0149(8)
C14 0.0365(8) 0.0981(14) 0.0617(11) -0.0095(9) 0.0098(7) -0.0123(8)
C15 0.0411(8) 0.0755(11) 0.0491(9) -0.0002(8) 0.0081(6) 0.0004(7)

loop_
_atom_type_symbol
_atom_type_description
_atom_type_scat_dispersion_real
_atom_type_scat_dispersion_imag
_atom_type_scat_source
C C 0.0033 0.0016 'International Tables Vol C Tables 4.2.6.8 and 6.1.1.4'
H H 0.0000 0.0000 'International Tables Vol C Tables 4.2.6.8 and 6.1.1.4'
N N 0.0061 0.0033 'International Tables Vol C Tables 4.2.6.8 and 6.1.1.4'

loop_
_geom_angle_atom_site_label_1
_geom_angle_atom_site_label_2
_geom_angle_atom_site_label_3
_geom_angle
N2 N1 C9 110.89(12)
N2 N1 C7 118.69(12)
C9 N1 C7 130.34(12)
N3 N2 N1 107.22(12)
N2 N3 C8 108.48(14)
C2 C1 C6 120.87(17)
C2 C1 H1 119.6
C6 C1 H1 119.6
C3 C2 C1 120.35(19)
C3 C2 H2 119.8
C1 C2 H2 119.8
C4 C3 C2 119.43(18)
C4 C3 H3 120.3
C2 C3 H3 120.3
C3 C4 C5 120.57(17)
C3 C4 H4 119.7
C5 C4 H4 119.7
C6 C5 C4 120.40(17)
C6 C5 H5 119.8
C4 C5 H5 119.8
C5 C6 C1 118.36(15)
C5 C6 C7 123.45(14)
C1 C6 C7 118.18(14)
N1 C7 C6 114.77(12)
N1 C7 H7A 108.6
C6 C7 H7A 108.6
N1 C7 H7B 108.6
C6 C7 H7B 108.6
H7A C7 H7B 107.6
N3 C8 C9 110.18(15)
N3 C8 H8 124.9
C9 C8 H8 124.9
N1 C9 C8 103.23(13)
N1 C9 C10 125.70(13)
C8 C9 C10 131.06(14)
C11 C10 C15 118.40(14)
C11 C10 C9 121.92(12)
C15 C10 C9 119.64(14)
C12 C11 C10 120.79(14)
C12 C11 H11 119.6
C10 C11 H11 119.6
C13 C12 C11 120.13(16)
C13 C12 H12 119.9
C11 C12 H12 119.9
C14 C13 C12 119.70(16)
C14 C13 H13 120.1
C12 C13 H13 120.1
C13 C14 C15 120.58(15)
C13 C14 H14 119.7
C15 C14 H14 119.7
C14 C15 C10 120.38(16)
C14 C15 H15 119.8
C10 C15 H15 119.8

loop_
_geom_bond_atom_site_label_1
_geom_bond_atom_site_label_2
_geom_bond_distance
N1 N2 1.3479(17)
N1 C9 1.3566(18)
N1 C7 1.4469(18)
N2 N3 1.3068(19)
N3 C8 1.343(2)
C1 C2 1.375(3)
C1 C6 1.376(2)
C1 H1 0.9300
C2 C3 1.366(3)
C2 H2 0.9300
C3 C4 1.360(3)
C3 H3 0.9300
C4 C5 1.383(2)
C4 H4 0.9300
C5 C6 1.376(2)
C5 H5 0.9300
C6 C7 1.508(2)
C7 H7A 0.9700
C7 H7B 0.9700
C8 C9 1.363(2)
C8 H8 0.9300
C9 C10 1.4681(19)
C10 C11 1.382(2)
C10 C15 1.391(2)
C11 C12 1.376(2)
C11 H11 0.9300
C12 C13 1.376(2)
C12 H12 0.9300
C13 C14 1.367(3)
C13 H13 0.9300
C14 C15 1.375(2)
C14 H14 0.9300
C15 H15 0.9300

loop_
_geom_torsion_atom_site_label_1
_geom_torsion_atom_site_label_2
_geom_torsion_atom_site_label_3
_geom_torsion_atom_site_label_4
_geom_torsion
C9 N1 N2 N3 0.14(17)
C7 N1 N2 N3 177.25(13)
N1 N2 N3 C8 -0.20(19)
C6 C1 C2 C3 1.3(3)
C1 C2 C3 C4 -0.3(3)
C2 C3 C4 C5 -0.9(3)
C3 C4 C5 C6 1.2(3)
C4 C5 C6 C1 -0.2(2)
C4 C5 C6 C7 179.31(14)
C2 C1 C6 C5 -1.0(3)
C2 C1 C6 C7 179.45(16)
N2 N1 C7 C6 87.83(16)
C9 N1 C7 C6 -95.72(17)
C5 C6 C7 N1 1.4(2)
C1 C6 C7 N1 -179.07(13)
N2 N3 C8 C9 0.2(2)
N2 N1 C9 C8 -0.03(16)
C7 N1 C9 C8 -176.70(14)
N2 N1 C9 C10 179.32(13)
C7 N1 C9 C10 2.7(2)
N3 C8 C9 N1 -0.09(18)
N3 C8 C9 C10 -179.39(15)
N1 C9 C10 C11 51.3(2)
C8 C9 C10 C11 -129.57(19)
N1 C9 C10 C15 -131.00(16)
C8 C9 C10 C15 48.2(2)
C15 C10 C11 C12 0.5(2)
C9 C10 C11 C12 178.27(15)
C10 C11 C12 C13 0.7(3)
C11 C12 C13 C14 -1.3(3)
C12 C13 C14 C15 0.6(3)
C13 C14 C15 C10 0.6(3)
C11 C10 C15 C14 -1.2(2)
C9 C10 C15 C14 -178.97(15)
